data_4304989
loop_
_publ_author_name
'Jin-Cai Wu'
'Shi-Xia Liu'
'Tony D. Keene'
'Antonia Neels'
'Valeriu Mereacre'
'Annie K. Powell'
'Silvio Decurtins'

_publ_section_title
;
Coordination Chemistry of a \p-Extended, Rigid and Redox-Active
Tetrathiafulvalene-Fused Schiff-Base Ligand
;
_journal_name_full 'Inorganic Chemistry'
_journal_page_first 3452
_journal_page_last 3459
_journal_paper_doi 10.1021/ic800138x
_journal_volume 47
_journal_year 2008
_chemical_formula_sum 'C66 H66 Fe2 N6 O7 S12'
_chemical_formula_weight 1551.67
_chemical_name_systematic
; 
 ? 
;
_space_group_IT_number 2
_symmetry_cell_setting triclinic
_symmetry_space_group_name_Hall '-P 1'
_symmetry_space_group_name_H-M 'P -1'
_atom_sites_solution_hydrogens geom
_atom_sites_solution_primary direct
_atom_sites_solution_secondary difmap
_audit_creation_method SHELXL-97
_cell_angle_alpha 83.321(14)
_cell_angle_beta 71.904(12)
_cell_angle_gamma 79.767(14)
_cell_formula_units_Z 2
_cell_length_a 13.601(2)
_cell_length_b 13.671(3)
_cell_length_c 19.739(3)
_cell_measurement_reflns_used 4477
_cell_measurement_temperature 173(2)
_cell_measurement_theta_max 24.28
_cell_measurement_theta_min 1.59
_cell_volume 3425.9(11)
_computing_cell_refinement 'STOE X-AREA'
_computing_data_collection 'STOE X-AREA'
_computing_data_reduction 'STOE X-RED'
_computing_structure_refinement 'SHELXL-97 (Sheldrick, 1997)'
_computing_structure_solution 'SHELXS-97 (Sheldrick, 1990)'
_diffrn_ambient_temperature 173(2)
_diffrn_detector_area_resol_mean 6.67
_diffrn_measured_fraction_theta_full 0.989
_diffrn_measured_fraction_theta_max 0.989
_diffrn_measurement_device_type 'STOE IPDS 2'
_diffrn_measurement_method 'rotation method'
_diffrn_radiation_monochromator graphite
_diffrn_radiation_source 'fine-focus sealed tube'
_diffrn_radiation_type MoK\a
_diffrn_radiation_wavelength 0.71073
_diffrn_reflns_av_R_equivalents 0.3558
_diffrn_reflns_av_sigmaI/netI 0.5428
_diffrn_reflns_limit_h_max 16
_diffrn_reflns_limit_h_min -16
_diffrn_reflns_limit_k_max 16
_diffrn_reflns_limit_k_min -16
_diffrn_reflns_limit_l_max 23
_diffrn_reflns_limit_l_min -23
_diffrn_reflns_number 38072
_diffrn_reflns_theta_full 25.20
_diffrn_reflns_theta_max 25.20
_diffrn_reflns_theta_min 1.52
_exptl_absorpt_coefficient_mu 0.847
_exptl_absorpt_correction_T_max 0.893
_exptl_absorpt_correction_T_min 0.873
_exptl_absorpt_correction_type multi-scan
_exptl_absorpt_process_details 'MULscanABS, (PLATON03, Speck, 2003)'
_exptl_crystal_colour orange
_exptl_crystal_density_diffrn 1.504
_exptl_crystal_density_method 'not measured'
_exptl_crystal_description plate
_exptl_crystal_F_000 1608
_exptl_crystal_size_max 0.45
_exptl_crystal_size_mid 0.20
_exptl_crystal_size_min 0.10
_refine_diff_density_max 0.368
_refine_diff_density_min -0.419
_refine_diff_density_rms 0.087
_refine_ls_extinction_method none
_refine_ls_goodness_of_fit_ref 0.666
_refine_ls_hydrogen_treatment constr
_refine_ls_matrix_type full
_refine_ls_number_parameters 498
_refine_ls_number_reflns 12205
_refine_ls_number_restraints 0
_refine_ls_restrained_S_all 0.666
_refine_ls_R_factor_all 0.2923
_refine_ls_R_factor_gt 0.0710
_refine_ls_shift/su_max 0.000
_refine_ls_shift/su_mean 0.000
_refine_ls_structure_factor_coef Fsqd
_refine_ls_weighting_details 'calc w=1/[\s^2^(Fo^2^)+(0.0000P)^2^] where P=(Fo^2^+2Fc^2^)/3'
_refine_ls_weighting_scheme calc
_refine_ls_wR_factor_gt 0.0906
_refine_ls_wR_factor_ref 0.1588
_reflns_number_gt 2889
_reflns_number_total 12205
_reflns_threshold_expression >2sigma(I)
_cod_data_source_file ic800138x-file002_1.cif
_cod_data_source_block compound2
_cod_original_cell_volume 3425.9(10)
_cod_database_code 4304989

loop_
_symmetry_equiv_pos_as_xyz
'x, y, z'
'-x, -y, -z'

loop_
_atom_site_label
_atom_site_type_symbol
_atom_site_fract_x
_atom_site_fract_y
_atom_site_fract_z
_atom_site_U_iso_or_equiv
_atom_site_adp_type
_atom_site_occupancy
_atom_site_symmetry_multiplicity
_atom_site_calc_flag
_atom_site_refinement_flags
_atom_site_disorder_assembly
_atom_site_disorder_group
C1 C 0.6883(9) 0.5397(9) 0.8220(6) 0.027(3) Uiso 1 1 d . . .
C2 C 0.7004(10) 0.5424(9) 0.7476(6) 0.031(3) Uiso 1 1 d . . .
H2A H 0.7602 0.5045 0.7176 0.038 Uiso 1 1 calc R . .
C3 C 0.6282(9) 0.5979(9) 0.7181(7) 0.033(3) Uiso 1 1 d . . .
H3A H 0.6384 0.5980 0.6683 0.040 Uiso 1 1 calc R . .
C4 C 0.5393(10) 0.6545(10) 0.7608(7) 0.040(4) Uiso 1 1 d . . .
H4A H 0.4883 0.6920 0.7406 0.048 Uiso 1 1 calc R . .
C5 C 0.5270(10) 0.6552(10) 0.8331(6) 0.035(3) Uiso 1 1 d . . .
H5A H 0.4681 0.6958 0.8617 0.042 Uiso 1 1 calc R . .
C6 C 0.5980(9) 0.5985(9) 0.8656(6) 0.027(3) Uiso 1 1 d . . .
C7 C 0.5758(9) 0.6022(9) 0.9403(6) 0.023(3) Uiso 1 1 d . . .
H7A H 0.5145 0.6449 0.9640 0.028 Uiso 1 1 calc R . .
C8 C 0.6034(9) 0.5644(9) 1.0539(6) 0.024(3) Uiso 1 1 d . . .
C9 C 0.5082(9) 0.6235(9) 1.0920(6) 0.027(3) Uiso 1 1 d . . .
H9A H 0.4602 0.6586 1.0683 0.032 Uiso 1 1 calc R . .
C10 C 0.4895(9) 0.6272(9) 1.1641(6) 0.026(3) Uiso 1 1 d . . .
C11 C 0.3960(10) 0.6487(10) 1.2998(6) 0.034(3) Uiso 1 1 d . . .
C12 C 0.3199(9) 0.6628(9) 1.3625(6) 0.027(3) Uiso 1 1 d . . .
C13 C 0.1445(10) 0.7027(10) 1.4604(6) 0.033(3) Uiso 1 1 d . . .
C14 C 0.2042(10) 0.6441(10) 1.4936(7) 0.038(4) Uiso 1 1 d . . .
C15 C 0.5583(8) 0.5762(8) 1.2007(6) 0.019(3) Uiso 1 1 d . . .
C16 C 0.6511(9) 0.5180(9) 1.1633(6) 0.029(3) Uiso 1 1 d . . .
H16A H 0.6970 0.4797 1.1876 0.034 Uiso 1 1 calc R . .
C17 C 0.6740(9) 0.5182(9) 1.0884(6) 0.023(3) Uiso 1 1 d . . .
C18 C 0.8505(9) 0.4390(8) 1.0644(6) 0.021(3) Uiso 1 1 d . . .
H18A H 0.8440 0.4535 1.1117 0.025 Uiso 1 1 calc R . .
C19 C 0.9507(8) 0.3916(9) 1.0240(6) 0.021(3) Uiso 1 1 d . . .
C20 C 1.0287(9) 0.3716(9) 1.0572(6) 0.027(3) Uiso 1 1 d . . .
H20A H 1.0128 0.3858 1.1057 0.033 Uiso 1 1 calc R . .
C21 C 1.1289(9) 0.3312(9) 1.0208(6) 0.027(3) Uiso 1 1 d . . .
H21A H 1.1825 0.3183 1.0435 0.032 Uiso 1 1 calc R . .
C22 C 1.1500(9) 0.3098(9) 0.9502(6) 0.030(3) Uiso 1 1 d . . .
H22A H 1.2191 0.2823 0.9248 0.036 Uiso 1 1 calc R . .
C23 C 1.0757(8) 0.3268(8) 0.9166(6) 0.023(3) Uiso 1 1 d . . .
H23A H 1.0927 0.3079 0.8690 0.027 Uiso 1 1 calc R . .
C24 C 0.9716(10) 0.3728(9) 0.9512(6) 0.029(3) Uiso 1 1 d . . .
C25 C -0.0635(10) 0.7310(10) 1.4591(7) 0.038(4) Uiso 1 1 d . . .
H25A H -0.1316 0.7754 1.4724 0.046 Uiso 1 1 calc R . .
H25B H -0.0317 0.7418 1.4070 0.046 Uiso 1 1 calc R . .
C26 C -0.0835(11) 0.6238(11) 1.4757(7) 0.051(4) Uiso 1 1 d . . .
H26A H -0.1275 0.6110 1.4470 0.061 Uiso 1 1 calc R . .
H26B H -0.0157 0.5795 1.4601 0.061 Uiso 1 1 calc R . .
C27 C -0.1358(11) 0.5955(11) 1.5529(7) 0.057(4) Uiso 1 1 d . . .
H27A H -0.0918 0.6051 1.5819 0.086 Uiso 1 1 calc R . .
H27B H -0.1457 0.5255 1.5581 0.086 Uiso 1 1 calc R . .
H27C H -0.2040 0.6375 1.5690 0.086 Uiso 1 1 calc R . .
C28 C 0.1648(10) 0.6997(10) 1.6309(7) 0.039(4) Uiso 1 1 d . . .
H28A H 0.1157 0.7562 1.6183 0.047 Uiso 1 1 calc R . .
H28B H 0.1366 0.6818 1.6826 0.047 Uiso 1 1 calc R . .
C29 C 0.2700(10) 0.7346(11) 1.6178(7) 0.050(4) Uiso 1 1 d . . .
H29A H 0.2585 0.7962 1.6429 0.059 Uiso 1 1 calc R . .
H29B H 0.2992 0.7514 1.5661 0.059 Uiso 1 1 calc R . .
C30 C 0.3504(12) 0.6579(12) 1.6427(9) 0.069(5) Uiso 1 1 d . . .
H30A H 0.3198 0.6360 1.6928 0.103 Uiso 1 1 calc R . .
H30B H 0.4125 0.6882 1.6380 0.103 Uiso 1 1 calc R . .
H30C H 0.3703 0.6005 1.6132 0.103 Uiso 1 1 calc R . .
C31 C 0.8316(9) 0.1801(9) 1.1028(6) 0.027(3) Uiso 1 1 d . . .
C32 C 0.8289(10) 0.1938(9) 1.1750(6) 0.032(3) Uiso 1 1 d . . .
H32A H 0.7642 0.2173 1.2086 0.038 Uiso 1 1 calc R . .
C33 C 0.9178(9) 0.1735(9) 1.1959(7) 0.031(3) Uiso 1 1 d . . .
H33A H 0.9143 0.1823 1.2437 0.038 Uiso 1 1 calc R . .
C34 C 1.0127(10) 0.1402(9) 1.1476(6) 0.035(3) Uiso 1 1 d . . .
H34A H 1.0745 0.1273 1.1621 0.042 Uiso 1 1 calc R . .
C35 C 1.0178(9) 0.1261(9) 1.0809(6) 0.027(3) Uiso 1 1 d . . .
H35A H 1.0837 0.1017 1.0492 0.032 Uiso 1 1 calc R . .
C36 C 0.9310(8) 0.1456(9) 1.0554(6) 0.020(3) Uiso 1 1 d . . .
C37 C 0.9416(9) 0.1279(9) 0.9836(6) 0.025(3) Uiso 1 1 d . . .
H37A H 1.0100 0.1016 0.9561 0.030 Uiso 1 1 calc R . .
C38 C 0.8934(8) 0.1207(8) 0.8802(5) 0.016(3) Uiso 1 1 d . . .
C39 C 0.9966(9) 0.1104(9) 0.8324(6) 0.029(3) Uiso 1 1 d . . .
H39A H 1.0534 0.1221 0.8472 0.035 Uiso 1 1 calc R . .
C40 C 1.0134(9) 0.0826(9) 0.7624(6) 0.022(3) Uiso 1 1 d . . .
C41 C 1.0982(9) 0.0306(9) 0.6339(6) 0.027(3) Uiso 1 1 d . . .
C42 C 1.1681(9) 0.0154(9) 0.5703(6) 0.021(3) Uiso 1 1 d . . .
C43 C 1.3316(9) 0.0487(9) 0.4688(6) 0.030(3) Uiso 1 1 d . . .
C44 C 1.2614(10) 0.0327(10) 0.4366(7) 0.038(4) Uiso 1 1 d . . .
C45 C 0.9310(9) 0.0705(8) 0.7410(6) 0.019(3) Uiso 1 1 d . . .
C46 C 0.8278(9) 0.0836(9) 0.7869(6) 0.026(3) Uiso 1 1 d . . .
H46A H 0.7713 0.0743 0.7709 0.031 Uiso 1 1 calc R . .
C47 C 0.8098(8) 0.1104(8) 0.8566(5) 0.014(3) Uiso 1 1 d . . .
C48 C 0.6297(9) 0.1027(9) 0.9004(6) 0.029(3) Uiso 1 1 d . . .
H48A H 0.6385 0.0733 0.8572 0.035 Uiso 1 1 calc R . .
C49 C 0.5239(8) 0.1157(8) 0.9512(5) 0.018(3) Uiso 1 1 d . . .
C50 C 0.4423(9) 0.0960(9) 0.9302(7) 0.031(3) Uiso 1 1 d . . .
H50A H 0.4553 0.0771 0.8831 0.038 Uiso 1 1 calc R . .
C51 C 0.3423(10) 0.1032(9) 0.9762(6) 0.034(3) Uiso 1 1 d . . .
H51A H 0.2867 0.0892 0.9610 0.041 Uiso 1 1 calc R . .
C52 C 0.3235(10) 0.1311(10) 1.0449(6) 0.035(3) Uiso 1 1 d . . .
H52A H 0.2541 0.1374 1.0763 0.042 Uiso 1 1 calc R . .
C53 C 0.4006(9) 0.1494(9) 1.0681(6) 0.030(3) Uiso 1 1 d . . .
H53A H 0.3854 0.1661 1.1161 0.035 Uiso 1 1 calc R . .
C54 C 0.5072(10) 0.1442(10) 1.0212(6) 0.032(3) Uiso 1 1 d . . .
C55 C 1.4643(10) 0.1692(10) 0.4831(7) 0.043(4) Uiso 1 1 d . . .
H55A H 1.4568 0.1322 0.5302 0.051 Uiso 1 1 calc R . .
H55B H 1.5358 0.1870 0.4658 0.051 Uiso 1 1 calc R . .
C56 C 1.3863(11) 0.2649(11) 0.4934(8) 0.051(4) Uiso 1 1 d . . .
H56A H 1.3914 0.3018 0.4465 0.061 Uiso 1 1 calc R . .
H56B H 1.3145 0.2484 0.5136 0.061 Uiso 1 1 calc R . .
C57 C 1.4069(12) 0.3296(11) 0.5426(8) 0.062(5) Uiso 1 1 d . . .
H57A H 1.4127 0.2899 0.5862 0.092 Uiso 1 1 calc R . .
H57B H 1.3490 0.3847 0.5549 0.092 Uiso 1 1 calc R . .
H57C H 1.4723 0.3562 0.5188 0.092 Uiso 1 1 calc R . .
C58 C 1.2015(10) 0.1621(9) 0.3339(6) 0.035(3) Uiso 1 1 d . . .
H58A H 1.1274 0.1568 0.3596 0.042 Uiso 1 1 calc R . .
H58B H 1.2226 0.2139 0.3554 0.042 Uiso 1 1 calc R . .
C59 C 1.2128(11) 0.1912(11) 0.2579(7) 0.047(4) Uiso 1 1 d . . .
H59A H 1.2040 0.1340 0.2350 0.057 Uiso 1 1 calc R . .
H59B H 1.2845 0.2064 0.2343 0.057 Uiso 1 1 calc R . .
C60 C 1.1363(12) 0.2791(12) 0.2458(8) 0.066(5) Uiso 1 1 d . . .
H60A H 1.0655 0.2617 0.2632 0.099 Uiso 1 1 calc R . .
H60B H 1.1531 0.2988 0.1946 0.099 Uiso 1 1 calc R . .
H60C H 1.1403 0.3346 0.2717 0.099 Uiso 1 1 calc R . .
C61 C 0.7198(12) -0.0476(12) 1.1717(8) 0.056(4) Uiso 1 1 d . . .
H61A H 0.7434 0.0049 1.1378 0.067 Uiso 1 1 calc R . .
C62 C 0.5795(13) -0.1061(13) 1.2700(9) 0.076(5) Uiso 1 1 d . . .
H62A H 0.6321 -0.1660 1.2666 0.113 Uiso 1 1 calc R . .
H62B H 0.5190 -0.1214 1.2584 0.113 Uiso 1 1 calc R . .
H62C H 0.5571 -0.0840 1.3186 0.113 Uiso 1 1 calc R . .
C63 C 0.5615(13) 0.0671(12) 1.2221(8) 0.074(5) Uiso 1 1 d . . .
H63A H 0.5585 0.0995 1.2646 0.110 Uiso 1 1 calc R . .
H63B H 0.4905 0.0607 1.2229 0.110 Uiso 1 1 calc R . .
H63C H 0.5937 0.1074 1.1791 0.110 Uiso 1 1 calc R . .
C64 C 1.0588(12) 0.4913(11) 0.7685(7) 0.043(4) Uiso 1 1 d . . .
H64A H 0.9887 0.5211 0.7895 0.051 Uiso 1 1 calc R . .
C65 C 0.9832(10) 0.3644(10) 0.7359(7) 0.046(4) Uiso 1 1 d . . .
H65A H 0.9883 0.2955 0.7563 0.068 Uiso 1 1 calc R . .
H65B H 0.9842 0.3653 0.6859 0.068 Uiso 1 1 calc R . .
H65C H 0.9177 0.4029 0.7631 0.068 Uiso 1 1 calc R . .
C66 C 1.1726(11) 0.3559(11) 0.7078(7) 0.055(4) Uiso 1 1 d . . .
H66A H 1.1983 0.3799 0.6577 0.083 Uiso 1 1 calc R . .
H66B H 1.1696 0.2844 0.7106 0.083 Uiso 1 1 calc R . .
H66C H 1.2200 0.3676 0.7336 0.083 Uiso 1 1 calc R . .
N1 N 0.6306(7) 0.5533(7) 0.9790(5) 0.0220(12) Uani 1 1 d . . .
N2 N 0.7696(7) 0.4637(7) 1.0438(5) 0.0220(12) Uani 1 1 d . . .
N3 N 0.8714(7) 0.1426(7) 0.9510(5) 0.0220(12) Uani 1 1 d . . .
N4 N 0.7108(7) 0.1274(7) 0.9094(5) 0.0220(12) Uani 1 1 d . . .
N5 N 0.6229(9) -0.0301(10) 1.2215(5) 0.053(4) Uani 1 1 d . . .
N6 N 1.0705(8) 0.4079(8) 0.7392(5) 0.032(3) Uani 1 1 d . . .
O1 O 0.6924(6) 0.3281(6) 0.9650(4) 0.026(2) Uani 1 1 d . . .
O2 O 0.7601(6) 0.4880(7) 0.8485(4) 0.035(2) Uani 1 1 d . . .
O3 O 0.9050(6) 0.3922(6) 0.9169(4) 0.030(2) Uani 1 1 d . . .
O4 O 0.7455(6) 0.1970(7) 1.0863(4) 0.033(2) Uani 1 1 d . . .
O5 O 0.5795(6) 0.1611(7) 1.0467(4) 0.035(2) Uani 1 1 d . . .
O6 O 0.7762(7) -0.1275(8) 1.1695(6) 0.066(3) Uani 1 1 d . . .
O7 O 1.1274(8) 0.5364(7) 0.7725(5) 0.055(3) Uani 1 1 d . . .
S1 S 0.3771(2) 0.6986(3) 1.21703(16) 0.0334(9) Uani 1 1 d . . .
S2 S 0.2000(3) 0.7381(3) 1.36895(18) 0.0450(11) Uani 1 1 d . . .
S3 S 0.0192(3) 0.7662(3) 1.50350(18) 0.0401(10) Uani 1 1 d . . .
S4 S 0.1677(3) 0.5962(3) 1.58281(17) 0.0424(10) Uani 1 1 d . . .
S5 S 0.3352(3) 0.6056(3) 1.44396(18) 0.0459(11) Uani 1 1 d . . .
S6 S 0.5231(3) 0.5859(3) 1.29297(17) 0.0394(10) Uani 1 1 d . . .
S7 S 1.1387(2) 0.0618(3) 0.70449(17) 0.0352(9) Uani 1 1 d . . .
S8 S 1.3008(2) 0.0205(3) 0.56029(17) 0.0377(10) Uani 1 1 d . . .
S9 S 1.4522(3) 0.0875(3) 0.42243(18) 0.0495(12) Uani 1 1 d . . .
S10 S 1.2819(3) 0.0439(3) 0.34350(17) 0.0429(11) Uani 1 1 d . . .
S11 S 1.1491(2) -0.0147(3) 0.49243(17) 0.0348(9) Uani 1 1 d . . .
S12 S 0.9640(2) 0.0273(3) 0.65453(16) 0.0337(10) Uani 1 1 d . . .
Fe1 Fe 0.75641(13) 0.43579(14) 0.94388(9) 0.0222(5) Uani 1 1 d . . .
Fe2 Fe 0.71346(13) 0.20126(14) 0.99746(9) 0.0237(5) Uani 1 1 d . . .

loop_
_atom_site_aniso_label
_atom_site_aniso_U_11
_atom_site_aniso_U_22
_atom_site_aniso_U_33
_atom_site_aniso_U_23
_atom_site_aniso_U_13
_atom_site_aniso_U_12
N1 0.015(2) 0.031(3) 0.017(3) -0.006(2) -0.001(2) -0.002(2)
N2 0.015(2) 0.031(3) 0.017(3) -0.006(2) -0.001(2) -0.002(2)
N3 0.015(2) 0.031(3) 0.017(3) -0.006(2) -0.001(2) -0.002(2)
N4 0.015(2) 0.031(3) 0.017(3) -0.006(2) -0.001(2) -0.002(2)
N5 0.045(8) 0.074(10) 0.028(7) 0.009(6) -0.005(6) 0.004(7)
N6 0.027(6) 0.029(7) 0.031(6) -0.006(5) 0.002(5) -0.002(5)
O1 0.031(5) 0.019(5) 0.027(4) -0.009(4) -0.008(4) 0.004(4)
O2 0.025(5) 0.051(7) 0.013(4) 0.004(4) 0.012(4) 0.000(5)
O3 0.024(5) 0.047(6) 0.022(5) -0.013(4) -0.007(4) -0.003(4)
O4 0.015(5) 0.062(7) 0.018(5) -0.008(4) 0.000(4) 0.005(4)
O5 0.024(5) 0.051(7) 0.026(5) -0.014(4) 0.010(4) -0.016(4)
O6 0.034(6) 0.057(8) 0.103(9) -0.032(7) -0.018(6) 0.020(6)
O7 0.073(7) 0.049(7) 0.046(6) 0.008(5) -0.023(5) -0.015(6)
S1 0.0238(18) 0.042(2) 0.0263(19) -0.0063(16) 0.0000(15) 0.0060(17)
S2 0.027(2) 0.068(3) 0.029(2) -0.0044(19) 0.0002(16) 0.0078(19)
S3 0.0249(19) 0.052(3) 0.039(2) -0.0181(19) 0.0030(16) -0.0061(18)
S4 0.047(2) 0.050(3) 0.027(2) -0.0031(18) -0.0020(17) -0.015(2)
S5 0.035(2) 0.067(3) 0.026(2) -0.0068(19) -0.0022(16) 0.007(2)
S6 0.025(2) 0.069(3) 0.0184(18) -0.0075(18) -0.0036(15) 0.0080(19)
S7 0.0188(18) 0.059(3) 0.0254(19) -0.0087(17) 0.0010(14) -0.0096(17)
S8 0.0214(19) 0.065(3) 0.0251(19) -0.0028(18) -0.0024(15) -0.0101(18)
S9 0.026(2) 0.088(3) 0.031(2) -0.014(2) 0.0053(16) -0.018(2)
S10 0.029(2) 0.072(3) 0.0220(19) -0.0121(18) -0.0017(15) 0.002(2)
S11 0.0245(19) 0.048(3) 0.0303(19) -0.0130(17) -0.0018(15) -0.0048(17)
S12 0.0208(18) 0.058(3) 0.0221(18) -0.0153(17) 0.0012(14) -0.0110(18)
Fe1 0.0183(10) 0.0257(12) 0.0203(10) -0.0073(8) -0.0015(8) -0.0012(9)
Fe2 0.0185(10) 0.0293(12) 0.0204(10) -0.0042(9) -0.0016(8) -0.0016(9)

loop_
_atom_type_symbol
_atom_type_description
_atom_type_scat_dispersion_real
_atom_type_scat_dispersion_imag
_atom_type_scat_source
C C 0.0033 0.0016 'International Tables Vol C Tables 4.2.6.8 and 6.1.1.4'
H H 0.0000 0.0000 'International Tables Vol C Tables 4.2.6.8 and 6.1.1.4'
N N 0.0061 0.0033 'International Tables Vol C Tables 4.2.6.8 and 6.1.1.4'
O O 0.0106 0.0060 'International Tables Vol C Tables 4.2.6.8 and 6.1.1.4'
S S 0.1246 0.1234 'International Tables Vol C Tables 4.2.6.8 and 6.1.1.4'
Fe Fe 0.3463 0.8444 'International Tables Vol C Tables 4.2.6.8 and 6.1.1.4'

loop_
_geom_angle_atom_site_label_1
_geom_angle_atom_site_label_2
_geom_angle_atom_site_label_3
_geom_angle
_geom_angle_site_symmetry_1
_geom_angle_site_symmetry_3
_geom_angle_publ_flag
O2 C1 C2 120.4(10) . . ?
O2 C1 C6 121.7(11) . . ?
C2 C1 C6 117.9(12) . . ?
C3 C2 C1 121.7(11) . . ?
C3 C2 H2A 119.1 . . ?
C1 C2 H2A 119.1 . . ?
C2 C3 C4 120.4(13) . . ?
C2 C3 H3A 119.8 . . ?
C4 C3 H3A 119.8 . . ?
C5 C4 C3 118.9(13) . . ?
C5 C4 H4A 120.5 . . ?
C3 C4 H4A 120.5 . . ?
C4 C5 C6 122.5(12) . . ?
C4 C5 H5A 118.8 . . ?
C6 C5 H5A 118.8 . . ?
C5 C6 C7 117.7(11) . . ?
C5 C6 C1 118.5(11) . . ?
C7 C6 C1 123.8(12) . . ?
N1 C7 C6 126.1(11) . . ?
N1 C7 H7A 116.9 . . ?
C6 C7 H7A 116.9 . . ?
C17 C8 N1 117.1(10) . . ?
C17 C8 C9 120.5(11) . . ?
N1 C8 C9 122.4(11) . . ?
C10 C9 C8 117.2(12) . . ?
C10 C9 H9A 121.4 . . ?
C8 C9 H9A 121.4 . . ?
C9 C10 C15 122.9(11) . . ?
C9 C10 S1 122.0(10) . . ?
C15 C10 S1 115.2(9) . . ?
C12 C11 S6 123.7(10) . . ?
C12 C11 S1 122.0(10) . . ?
S6 C11 S1 114.2(6) . . ?
C11 C12 S2 122.9(9) . . ?
C11 C12 S5 122.0(9) . . ?
S2 C12 S5 115.1(6) . . ?
C14 C13 S3 124.2(10) . . ?
C14 C13 S2 118.2(10) . . ?
S3 C13 S2 116.7(8) . . ?
C13 C14 S4 127.0(10) . . ?
C13 C14 S5 117.5(10) . . ?
S4 C14 S5 115.5(8) . . ?
C10 C15 C16 119.8(11) . . ?
C10 C15 S6 117.9(8) . . ?
C16 C15 S6 122.3(10) . . ?
C15 C16 C17 117.7(12) . . ?
C15 C16 H16A 121.1 . . ?
C17 C16 H16A 121.1 . . ?
C8 C17 C16 121.5(10) . . ?
C8 C17 N2 115.7(10) . . ?
C16 C17 N2 122.7(11) . . ?
N2 C18 C19 126.9(11) . . ?
N2 C18 H18A 116.6 . . ?
C19 C18 H18A 116.6 . . ?
C20 C19 C24 121.2(10) . . ?
C20 C19 C18 117.2(10) . . ?
C24 C19 C18 121.4(11) . . ?
C21 C20 C19 120.9(11) . . ?
C21 C20 H20A 119.5 . . ?
C19 C20 H20A 119.5 . . ?
C20 C21 C22 118.6(12) . . ?
C20 C21 H21A 120.7 . . ?
C22 C21 H21A 120.7 . . ?
C23 C22 C21 122.1(11) . . ?
C23 C22 H22A 118.9 . . ?
C21 C22 H22A 118.9 . . ?
C22 C23 C24 121.2(11) . . ?
C22 C23 H23A 119.4 . . ?
C24 C23 H23A 119.4 . . ?
O3 C24 C19 124.6(11) . . ?
O3 C24 C23 119.6(11) . . ?
C19 C24 C23 115.8(11) . . ?
C26 C25 S3 114.7(10) . . ?
C26 C25 H25A 108.6 . . ?
S3 C25 H25A 108.6 . . ?
C26 C25 H25B 108.6 . . ?
S3 C25 H25B 108.6 . . ?
H25A C25 H25B 107.6 . . ?
C27 C26 C25 115.6(12) . . ?
C27 C26 H26A 108.4 . . ?
C25 C26 H26A 108.4 . . ?
C27 C26 H26B 108.4 . . ?
C25 C26 H26B 108.4 . . ?
H26A C26 H26B 107.4 . . ?
C26 C27 H27A 109.5 . . ?
C26 C27 H27B 109.5 . . ?
H27A C27 H27B 109.5 . . ?
C26 C27 H27C 109.5 . . ?
H27A C27 H27C 109.5 . . ?
H27B C27 H27C 109.5 . . ?
C29 C28 S4 115.4(9) . . ?
C29 C28 H28A 108.4 . . ?
S4 C28 H28A 108.4 . . ?
C29 C28 H28B 108.4 . . ?
S4 C28 H28B 108.4 . . ?
H28A C28 H28B 107.5 . . ?
C28 C29 C30 114.1(12) . . ?
C28 C29 H29A 108.7 . . ?
C30 C29 H29A 108.7 . . ?
C28 C29 H29B 108.7 . . ?
C30 C29 H29B 108.7 . . ?
H29A C29 H29B 107.6 . . ?
C29 C30 H30A 109.5 . . ?
C29 C30 H30B 109.5 . . ?
H30A C30 H30B 109.5 . . ?
C29 C30 H30C 109.5 . . ?
H30A C30 H30C 109.5 . . ?
H30B C30 H30C 109.5 . . ?
O4 C31 C36 124.5(11) . . ?
O4 C31 C32 119.1(10) . . ?
C36 C31 C32 116.4(12) . . ?
C33 C32 C31 121.2(11) . . ?
C33 C32 H32A 119.4 . . ?
C31 C32 H32A 119.4 . . ?
C32 C33 C34 120.1(12) . . ?
C32 C33 H33A 119.9 . . ?
C34 C33 H33A 119.9 . . ?
C35 C34 C33 120.2(13) . . ?
C35 C34 H34A 119.9 . . ?
C33 C34 H34A 119.9 . . ?
C34 C35 C36 123.2(11) . . ?
C34 C35 H35A 118.4 . . ?
C36 C35 H35A 118.4 . . ?
C35 C36 C31 118.9(11) . . ?
C35 C36 C37 120.4(10) . . ?
C31 C36 C37 120.7(11) . . ?
N3 C37 C36 128.9(11) . . ?
N3 C37 H37A 115.5 . . ?
C36 C37 H37A 115.5 . . ?
C47 C38 N3 117.6(9) . . ?
C47 C38 C39 120.2(10) . . ?
N3 C38 C39 122.3(10) . . ?
C40 C39 C38 118.9(11) . . ?
C40 C39 H39A 120.6 . . ?
C38 C39 H39A 120.6 . . ?
C45 C40 C39 119.9(10) . . ?
C45 C40 S7 119.7(9) . . ?
C39 C40 S7 120.3(9) . . ?
C42 C41 S12 125.4(10) . . ?
C42 C41 S7 119.6(9) . . ?
S12 C41 S7 115.0(6) . . ?
C41 C42 S11 128.9(9) . . ?
C41 C42 S8 118.7(9) . . ?
S11 C42 S8 112.4(6) . . ?
C44 C43 S8 116.5(9) . . ?
C44 C43 S9 123.7(9) . . ?
S8 C43 S9 119.6(8) . . ?
C43 C44 S11 116.4(10) . . ?
C43 C44 S10 124.5(10) . . ?
S11 C44 S10 118.8(8) . . ?
C40 C45 C46 121.9(11) . . ?
C40 C45 S12 115.2(8) . . ?
C46 C45 S12 122.7(9) . . ?
C47 C46 C45 119.0(11) . . ?
C47 C46 H46A 120.5 . . ?
C45 C46 H46A 120.5 . . ?
C38 C47 C46 120.0(10) . . ?
C38 C47 N4 113.8(9) . . ?
C46 C47 N4 126.2(11) . . ?
N4 C48 C49 125.6(11) . . ?
N4 C48 H48A 117.2 . . ?
C49 C48 H48A 117.2 . . ?
C50 C49 C54 120.8(10) . . ?
C50 C49 C48 118.6(10) . . ?
C54 C49 C48 120.6(10) . . ?
C51 C50 C49 121.3(12) . . ?
C51 C50 H50A 119.3 . . ?
C49 C50 H50A 119.3 . . ?
C50 C51 C52 119.2(13) . . ?
C50 C51 H51A 120.4 . . ?
C52 C51 H51A 120.4 . . ?
C53 C52 C51 121.7(12) . . ?
C53 C52 H52A 119.1 . . ?
C51 C52 H52A 119.1 . . ?
C52 C53 C54 121.0(12) . . ?
C52 C53 H53A 119.5 . . ?
C54 C53 H53A 119.5 . . ?
O5 C54 C49 125.5(10) . . ?
O5 C54 C53 118.6(11) . . ?
C49 C54 C53 115.9(11) . . ?
C56 C55 S9 115.8(10) . . ?
C56 C55 H55A 108.3 . . ?
S9 C55 H55A 108.3 . . ?
C56 C55 H55B 108.3 . . ?
S9 C55 H55B 108.3 . . ?
H55A C55 H55B 107.4 . . ?
C57 C56 C55 111.1(12) . . ?
C57 C56 H56A 109.4 . . ?
C55 C56 H56A 109.4 . . ?
C57 C56 H56B 109.4 . . ?
C55 C56 H56B 109.4 . . ?
H56A C56 H56B 108.0 . . ?
C56 C57 H57A 109.5 . . ?
C56 C57 H57B 109.5 . . ?
H57A C57 H57B 109.5 . . ?
C56 C57 H57C 109.5 . . ?
H57A C57 H57C 109.5 . . ?
H57B C57 H57C 109.5 . . ?
C59 C58 S10 110.6(9) . . ?
C59 C58 H58A 109.5 . . ?
S10 C58 H58A 109.5 . . ?
C59 C58 H58B 109.5 . . ?
S10 C58 H58B 109.5 . . ?
H58A C58 H58B 108.1 . . ?
C58 C59 C60 113.8(11) . . ?
C58 C59 H59A 108.8 . . ?
C60 C59 H59A 108.8 . . ?
C58 C59 H59B 108.8 . . ?
C60 C59 H59B 108.8 . . ?
H59A C59 H59B 107.7 . . ?
C59 C60 H60A 109.5 . . ?
C59 C60 H60B 109.5 . . ?
H60A C60 H60B 109.5 . . ?
C59 C60 H60C 109.5 . . ?
H60A C60 H60C 109.5 . . ?
H60B C60 H60C 109.5 . . ?
O6 C61 N5 122.6(15) . . ?
O6 C61 H61A 118.7 . . ?
N5 C61 H61A 118.7 . . ?
N5 C62 H62A 109.5 . . ?
N5 C62 H62B 109.5 . . ?
H62A C62 H62B 109.5 . . ?
N5 C62 H62C 109.5 . . ?
H62A C62 H62C 109.5 . . ?
H62B C62 H62C 109.5 . . ?
N5 C63 H63A 109.5 . . ?
N5 C63 H63B 109.5 . . ?
H63A C63 H63B 109.5 . . ?
N5 C63 H63C 109.5 . . ?
H63A C63 H63C 109.5 . . ?
H63B C63 H63C 109.5 . . ?
O7 C64 N6 128.0(14) . . ?
O7 C64 H64A 116.0 . . ?
N6 C64 H64A 116.0 . . ?
N6 C65 H65A 109.5 . . ?
N6 C65 H65B 109.5 . . ?
H65A C65 H65B 109.5 . . ?
N6 C65 H65C 109.5 . . ?
H65A C65 H65C 109.5 . . ?
H65B C65 H65C 109.5 . . ?
N6 C66 H66A 109.5 . . ?
N6 C66 H66B 109.5 . . ?
H66A C66 H66B 109.5 . . ?
N6 C66 H66C 109.5 . . ?
H66A C66 H66C 109.5 . . ?
H66B C66 H66C 109.5 . . ?
C7 N1 C8 122.0(9) . . ?
C7 N1 Fe1 124.8(7) . . ?
C8 N1 Fe1 112.7(7) . . ?
C18 N2 C17 121.5(10) . . ?
C18 N2 Fe1 125.9(7) . . ?
C17 N2 Fe1 112.6(7) . . ?
C37 N3 C38 122.5(9) . . ?
C37 N3 Fe2 124.3(7) . . ?
C38 N3 Fe2 113.2(7) . . ?
C48 N4 C47 120.7(10) . . ?
C48 N4 Fe2 125.6(8) . . ?
C47 N4 Fe2 113.6(7) . . ?
C61 N5 C62 121.9(14) . . ?
C61 N5 C63 119.5(13) . . ?
C62 N5 C63 118.5(12) . . ?
C64 N6 C66 120.4(13) . . ?
C64 N6 C65 122.6(11) . . ?
C66 N6 C65 117.0(11) . . ?
Fe2 O1 Fe1 139.9(5) . . ?
C1 O2 Fe1 132.1(7) . . ?
C24 O3 Fe1 133.7(7) . . ?
C31 O4 Fe2 133.3(7) . . ?
C54 O5 Fe2 129.6(8) . . ?
C10 S1 C11 95.3(6) . . ?
C12 S2 C13 94.2(6) . . ?
C13 S3 C25 103.9(6) . . ?
C14 S4 C28 102.8(7) . . ?
C12 S5 C14 94.4(6) . . ?
C15 S6 C11 94.8(6) . . ?
C40 S7 C41 94.4(6) . . ?
C43 S8 C42 93.9(6) . . ?
C43 S9 C55 101.5(6) . . ?
C44 S10 C58 100.8(6) . . ?
C42 S11 C44 93.5(6) . . ?
C41 S12 C45 95.5(6) . . ?
O1 Fe1 O2 109.2(4) . . ?
O1 Fe1 O3 108.2(3) . . ?
O2 Fe1 O3 92.7(3) . . ?
O1 Fe1 N2 102.7(4) . . ?
O2 Fe1 N2 146.6(4) . . ?
O3 Fe1 N2 86.5(3) . . ?
O1 Fe1 N1 102.7(3) . . ?
O2 Fe1 N1 86.2(3) . . ?
O3 Fe1 N1 147.5(4) . . ?
N2 Fe1 N1 77.2(4) . . ?
O1 Fe2 O5 108.2(4) . . ?
O1 Fe2 O4 108.6(4) . . ?
O5 Fe2 O4 90.9(4) . . ?
O1 Fe2 N3 108.4(4) . . ?
O5 Fe2 N3 141.8(4) . . ?
O4 Fe2 N3 87.5(3) . . ?
O1 Fe2 N4 100.6(4) . . ?
O5 Fe2 N4 86.8(3) . . ?
O4 Fe2 N4 149.8(4) . . ?
N3 Fe2 N4 76.2(4) . . ?

loop_
_geom_bond_atom_site_label_1
_geom_bond_atom_site_label_2
_geom_bond_distance
_geom_bond_site_symmetry_2
_geom_bond_publ_flag
C1 O2 1.309(14) . ?
C1 C2 1.423(16) . ?
C1 C6 1.431(15) . ?
C2 C3 1.366(16) . ?
C2 H2A 0.9500 . ?
C3 C4 1.399(15) . ?
C3 H3A 0.9500 . ?
C4 C5 1.385(16) . ?
C4 H4A 0.9500 . ?
C5 C6 1.396(17) . ?
C5 H5A 0.9500 . ?
C6 C7 1.415(15) . ?
C7 N1 1.282(14) . ?
C7 H7A 0.9500 . ?
C8 C17 1.370(16) . ?
C8 N1 1.427(13) . ?
C8 C9 1.435(15) . ?
C9 C10 1.371(15) . ?
C9 H9A 0.9500 . ?
C10 C15 1.398(16) . ?
C10 S1 1.760(11) . ?
C11 C12 1.353(14) . ?
C11 S6 1.761(13) . ?
C11 S1 1.771(13) . ?
C12 S2 1.744(12) . ?
C12 S5 1.760(12) . ?
C13 C14 1.306(17) . ?
C13 S3 1.770(12) . ?
C13 S2 1.773(13) . ?
C14 S4 1.756(14) . ?
C14 S5 1.765(13) . ?
C15 C16 1.405(14) . ?
C15 S6 1.748(11) . ?
C16 C17 1.413(15) . ?
C16 H16A 0.9500 . ?
C17 N2 1.455(13) . ?
C18 N2 1.267(14) . ?
C18 C19 1.429(14) . ?
C18 H18A 0.9500 . ?
C19 C20 1.383(16) . ?
C19 C24 1.421(15) . ?
C20 C21 1.377(15) . ?
C20 H20A 0.9500 . ?
C21 C22 1.387(15) . ?
C21 H21A 0.9500 . ?
C22 C23 1.346(16) . ?
C22 H22A 0.9500 . ?
C23 C24 1.431(15) . ?
C23 H23A 0.9500 . ?
C24 O3 1.268(14) . ?
C25 C26 1.518(18) . ?
C25 S3 1.779(13) . ?
C25 H25A 0.9900 . ?
C25 H25B 0.9900 . ?
C26 C27 1.505(17) . ?
C26 H26A 0.9900 . ?
C26 H26B 0.9900 . ?
C27 H27A 0.9800 . ?
C27 H27B 0.9800 . ?
C27 H27C 0.9800 . ?
C28 C29 1.525(18) . ?
C28 S4 1.783(13) . ?
C28 H28A 0.9900 . ?
C28 H28B 0.9900 . ?
C29 C30 1.530(19) . ?
C29 H29A 0.9900 . ?
C29 H29B 0.9900 . ?
C30 H30A 0.9800 . ?
C30 H30B 0.9800 . ?
C30 H30C 0.9800 . ?
C31 O4 1.286(14) . ?
C31 C36 1.420(14) . ?
C31 C32 1.447(16) . ?
C32 C33 1.369(17) . ?
C32 H32A 0.9500 . ?
C33 C34 1.381(15) . ?
C33 H33A 0.9500 . ?
C34 C35 1.331(15) . ?
C34 H34A 0.9500 . ?
C35 C36 1.395(15) . ?
C35 H35A 0.9500 . ?
C36 C37 1.424(15) . ?
C37 N3 1.285(14) . ?
C37 H37A 0.9500 . ?
C38 C47 1.388(15) . ?
C38 N3 1.392(13) . ?
C38 C39 1.421(14) . ?
C39 C40 1.414(15) . ?
C39 H39A 0.9500 . ?
C40 C45 1.355(16) . ?
C40 S7 1.729(11) . ?
C41 C42 1.330(14) . ?
C41 S12 1.750(12) . ?
C41 S7 1.769(13) . ?
C42 S11 1.741(12) . ?
C42 S8 1.768(12) . ?
C43 C44 1.358(17) . ?
C43 S8 1.736(12) . ?
C43 S9 1.754(12) . ?
C44 S11 1.763(13) . ?
C44 S10 1.764(13) . ?
C45 C46 1.408(14) . ?
C45 S12 1.769(11) . ?
C46 C47 1.401(14) . ?
C46 H46A 0.9500 . ?
C47 N4 1.423(12) . ?
C48 N4 1.278(14) . ?
C48 C49 1.469(14) . ?
C48 H48A 0.9500 . ?
C49 C50 1.376(16) . ?
C49 C54 1.418(15) . ?
C50 C51 1.374(16) . ?
C50 H50A 0.9500 . ?
C51 C52 1.385(16) . ?
C51 H51A 0.9500 . ?
C52 C53 1.339(17) . ?
C52 H52A 0.9500 . ?
C53 C54 1.453(16) . ?
C53 H53A 0.9500 . ?
C54 O5 1.299(14) . ?
C55 C56 1.521(17) . ?
C55 S9 1.790(13) . ?
C55 H55A 0.9900 . ?
C55 H55B 0.9900 . ?
C56 C57 1.503(18) . ?
C56 H56A 0.9900 . ?
C56 H56B 0.9900 . ?
C57 H57A 0.9800 . ?
C57 H57B 0.9800 . ?
C57 H57C 0.9800 . ?
C58 C59 1.474(16) . ?
C58 S10 1.809(12) . ?
C58 H58A 0.9900 . ?
C58 H58B 0.9900 . ?
C59 C60 1.493(19) . ?
C59 H59A 0.9900 . ?
C59 H59B 0.9900 . ?
C60 H60A 0.9800 . ?
C60 H60B 0.9800 . ?
C60 H60C 0.9800 . ?
C61 O6 1.215(16) . ?
C61 N5 1.377(16) . ?
C61 H61A 0.9500 . ?
C62 N5 1.407(18) . ?
C62 H62A 0.9800 . ?
C62 H62B 0.9800 . ?
C62 H62C 0.9800 . ?
C63 N5 1.438(17) . ?
C63 H63A 0.9800 . ?
C63 H63B 0.9800 . ?
C63 H63C 0.9800 . ?
C64 O7 1.231(16) . ?
C64 N6 1.301(16) . ?
C64 H64A 0.9500 . ?
C65 N6 1.440(15) . ?
C65 H65A 0.9800 . ?
C65 H65B 0.9800 . ?
C65 H65C 0.9800 . ?
C66 N6 1.427(15) . ?
C66 H66A 0.9800 . ?
C66 H66B 0.9800 . ?
C66 H66C 0.9800 . ?
N1 Fe1 2.130(9) . ?
N2 Fe1 2.118(9) . ?
N3 Fe2 2.105(9) . ?
N4 Fe2 2.122(9) . ?
O1 Fe2 1.783(8) . ?
O1 Fe1 1.786(8) . ?
O2 Fe1 1.923(8) . ?
O3 Fe1 1.923(8) . ?
O4 Fe2 1.926(8) . ?
O5 Fe2 1.923(8) . ?

loop_
_geom_torsion_atom_site_label_1
_geom_torsion_atom_site_label_2
_geom_torsion_atom_site_label_3
_geom_torsion_atom_site_label_4
_geom_torsion
_geom_torsion_site_symmetry_1
_geom_torsion_site_symmetry_2
_geom_torsion_site_symmetry_3
_geom_torsion_site_symmetry_4
_geom_torsion_publ_flag
O2 C1 C2 C3 -178.1(12) . . . . ?
C6 C1 C2 C3 -0.8(19) . . . . ?
C1 C2 C3 C4 0(2) . . . . ?
C2 C3 C4 C5 1(2) . . . . ?
C3 C4 C5 C6 -2(2) . . . . ?
C4 C5 C6 C7 -177.8(12) . . . . ?
C4 C5 C6 C1 2(2) . . . . ?
O2 C1 C6 C5 177.2(12) . . . . ?
C2 C1 C6 C5 -0.2(18) . . . . ?
O2 C1 C6 C7 -3.2(19) . . . . ?
C2 C1 C6 C7 179.5(12) . . . . ?
C5 C6 C7 N1 178.2(12) . . . . ?
C1 C6 C7 N1 -1(2) . . . . ?
C17 C8 C9 C10 -3.2(18) . . . . ?
N1 C8 C9 C10 178.8(11) . . . . ?
C8 C9 C10 C15 -0.2(18) . . . . ?
C8 C9 C10 S1 178.8(9) . . . . ?
S6 C11 C12 S2 171.8(8) . . . . ?
S1 C11 C12 S2 -4.7(17) . . . . ?
S6 C11 C12 S5 -8.3(17) . . . . ?
S1 C11 C12 S5 175.3(7) . . . . ?
S3 C13 C14 S4 13(2) . . . . ?
S2 C13 C14 S4 -178.4(8) . . . . ?
S3 C13 C14 S5 -168.6(8) . . . . ?
S2 C13 C14 S5 0.1(16) . . . . ?
C9 C10 C15 C16 -0.2(19) . . . . ?
S1 C10 C15 C16 -179.2(9) . . . . ?
C9 C10 C15 S6 -178.9(10) . . . . ?
S1 C10 C15 S6 2.1(13) . . . . ?
C10 C15 C16 C17 3.7(17) . . . . ?
S6 C15 C16 C17 -177.7(9) . . . . ?
N1 C8 C17 C16 -174.9(11) . . . . ?
C9 C8 C17 C16 6.9(19) . . . . ?
N1 C8 C17 N2 0.6(16) . . . . ?
C9 C8 C17 N2 -177.6(11) . . . . ?
C15 C16 C17 C8 -7.1(18) . . . . ?
C15 C16 C17 N2 177.8(11) . . . . ?
N2 C18 C19 C20 179.8(12) . . . . ?
N2 C18 C19 C24 4.5(19) . . . . ?
C24 C19 C20 C21 -1.0(18) . . . . ?
C18 C19 C20 C21 -176.3(12) . . . . ?
C19 C20 C21 C22 -0.8(18) . . . . ?
C20 C21 C22 C23 -0.3(19) . . . . ?
C21 C22 C23 C24 3.2(19) . . . . ?
C20 C19 C24 O3 -177.6(12) . . . . ?
C18 C19 C24 O3 -2.5(19) . . . . ?
C20 C19 C24 C23 3.6(17) . . . . ?
C18 C19 C24 C23 178.8(11) . . . . ?
C22 C23 C24 O3 176.5(12) . . . . ?
C22 C23 C24 C19 -4.7(18) . . . . ?
S3 C25 C26 C27 60.6(15) . . . . ?
S4 C28 C29 C30 -64.4(15) . . . . ?
O4 C31 C32 C33 177.7(12) . . . . ?
C36 C31 C32 C33 -0.5(18) . . . . ?
C31 C32 C33 C34 0.6(19) . . . . ?
C32 C33 C34 C35 -1.1(19) . . . . ?
C33 C34 C35 C36 1.5(19) . . . . ?
C34 C35 C36 C31 -1.3(18) . . . . ?
C34 C35 C36 C37 -179.3(12) . . . . ?
O4 C31 C36 C35 -177.3(12) . . . . ?
C32 C31 C36 C35 0.8(17) . . . . ?
O4 C31 C36 C37 0.7(19) . . . . ?
C32 C31 C36 C37 178.8(11) . . . . ?
C35 C36 C37 N3 -178.9(13) . . . . ?
C31 C36 C37 N3 3(2) . . . . ?
C47 C38 C39 C40 -4.5(17) . . . . ?
N3 C38 C39 C40 176.5(11) . . . . ?
C38 C39 C40 C45 2.9(17) . . . . ?
C38 C39 C40 S7 -176.0(9) . . . . ?
S12 C41 C42 S11 -2.0(18) . . . . ?
S7 C41 C42 S11 -179.3(7) . . . . ?
S12 C41 C42 S8 -179.4(7) . . . . ?
S7 C41 C42 S8 3.3(14) . . . . ?
S8 C43 C44 S11 -0.1(14) . . . . ?
S9 C43 C44 S11 175.6(7) . . . . ?
S8 C43 C44 S10 -173.3(8) . . . . ?
S9 C43 C44 S10 2.4(18) . . . . ?
C39 C40 C45 C46 -0.9(18) . . . . ?
S7 C40 C45 C46 178.0(9) . . . . ?
C39 C40 C45 S12 -175.8(9) . . . . ?
S7 C40 C45 S12 3.1(14) . . . . ?
C40 C45 C46 C47 0.4(17) . . . . ?
S12 C45 C46 C47 174.9(9) . . . . ?
N3 C38 C47 C46 -176.9(10) . . . . ?
C39 C38 C47 C46 4.1(17) . . . . ?
N3 C38 C47 N4 1.9(15) . . . . ?
C39 C38 C47 N4 -177.1(10) . . . . ?
C45 C46 C47 C38 -2.0(17) . . . . ?
C45 C46 C47 N4 179.4(11) . . . . ?
N4 C48 C49 C50 172.5(12) . . . . ?
N4 C48 C49 C54 -9.9(19) . . . . ?
C54 C49 C50 C51 -0.1(19) . . . . ?
C48 C49 C50 C51 177.5(11) . . . . ?
C49 C50 C51 C52 0.2(19) . . . . ?
C50 C51 C52 C53 -1(2) . . . . ?
C51 C52 C53 C54 2(2) . . . . ?
C50 C49 C54 O5 177.6(13) . . . . ?
C48 C49 C54 O5 0.0(19) . . . . ?
C50 C49 C54 C53 0.9(17) . . . . ?
C48 C49 C54 C53 -176.6(12) . . . . ?
C52 C53 C54 O5 -178.9(13) . . . . ?
C52 C53 C54 C49 -2.0(18) . . . . ?
S9 C55 C56 C57 -177.4(10) . . . . ?
S10 C58 C59 C60 170.6(11) . . . . ?
C6 C7 N1 C8 178.0(11) . . . . ?
C6 C7 N1 Fe1 -10.4(17) . . . . ?
C17 C8 N1 C7 -172.1(12) . . . . ?
C9 C8 N1 C7 6.0(18) . . . . ?
C17 C8 N1 Fe1 15.4(13) . . . . ?
C9 C8 N1 Fe1 -166.5(9) . . . . ?
C19 C18 N2 C17 -175.5(11) . . . . ?
C19 C18 N2 Fe1 3.0(18) . . . . ?
C8 C17 N2 C18 162.4(12) . . . . ?
C16 C17 N2 C18 -22.2(18) . . . . ?
C8 C17 N2 Fe1 -16.3(13) . . . . ?
C16 C17 N2 Fe1 159.1(9) . . . . ?
C36 C37 N3 C38 -179.4(11) . . . . ?
C36 C37 N3 Fe2 0.6(18) . . . . ?
C47 C38 N3 C37 161.0(11) . . . . ?
C39 C38 N3 C37 -20.0(17) . . . . ?
C47 C38 N3 Fe2 -19.0(13) . . . . ?
C39 C38 N3 Fe2 160.0(9) . . . . ?
C49 C48 N4 C47 179.5(10) . . . . ?
C49 C48 N4 Fe2 -3.5(18) . . . . ?
C38 C47 N4 C48 -166.7(11) . . . . ?
C46 C47 N4 C48 12.0(18) . . . . ?
C38 C47 N4 Fe2 16.0(12) . . . . ?
C46 C47 N4 Fe2 -165.3(9) . . . . ?
O6 C61 N5 C62 -5(2) . . . . ?
O6 C61 N5 C63 178.4(15) . . . . ?
O7 C64 N6 C66 2(2) . . . . ?
O7 C64 N6 C65 -177.7(13) . . . . ?
C2 C1 O2 Fe1 -159.8(9) . . . . ?
C6 C1 O2 Fe1 23.0(18) . . . . ?
C19 C24 O3 Fe1 -8(2) . . . . ?
C23 C24 O3 Fe1 170.4(8) . . . . ?
C36 C31 O4 Fe2 -9(2) . . . . ?
C32 C31 O4 Fe2 173.0(8) . . . . ?
C49 C54 O5 Fe2 25.0(19) . . . . ?
C53 C54 O5 Fe2 -158.4(8) . . . . ?
C9 C10 S1 C11 169.9(11) . . . . ?
C15 C10 S1 C11 -11.1(11) . . . . ?
C12 C11 S1 C10 -166.7(12) . . . . ?
S6 C11 S1 C10 16.5(9) . . . . ?
C11 C12 S2 C13 172.3(12) . . . . ?
S5 C12 S2 C13 -7.6(8) . . . . ?
C14 C13 S2 C12 4.6(13) . . . . ?
S3 C13 S2 C12 174.1(8) . . . . ?
C14 C13 S3 C25 -126.1(13) . . . . ?
S2 C13 S3 C25 65.0(9) . . . . ?
C26 C25 S3 C13 71.3(10) . . . . ?
C13 C14 S4 C28 -77.5(14) . . . . ?
S5 C14 S4 C28 104.0(9) . . . . ?
C29 C28 S4 C14 -64.8(12) . . . . ?
C11 C12 S5 C14 -172.2(11) . . . . ?
S2 C12 S5 C14 7.7(9) . . . . ?
C13 C14 S5 C12 -4.7(13) . . . . ?
S4 C14 S5 C12 174.0(8) . . . . ?
C10 C15 S6 C11 8.1(11) . . . . ?
C16 C15 S6 C11 -170.6(11) . . . . ?
C12 C11 S6 C15 167.8(12) . . . . ?
S1 C11 S6 C15 -15.5(8) . . . . ?
C45 C40 S7 C41 0.3(11) . . . . ?
C39 C40 S7 C41 179.2(10) . . . . ?
C42 C41 S7 C40 174.0(10) . . . . ?
S12 C41 S7 C40 -3.6(8) . . . . ?
C44 C43 S8 C42 -15.6(11) . . . . ?
S9 C43 S8 C42 168.6(8) . . . . ?
C41 C42 S8 C43 -156.2(10) . . . . ?
S11 C42 S8 C43 26.0(8) . . . . ?
C44 C43 S9 C55 143.2(12) . . . . ?
S8 C43 S9 C55 -41.2(9) . . . . ?
C56 C55 S9 C43 -67.4(11) . . . . ?
C43 C44 S10 C58 -103.8(13) . . . . ?
S11 C44 S10 C58 83.1(9) . . . . ?
C59 C58 S10 C44 175.7(10) . . . . ?
C41 C42 S11 C44 156.7(12) . . . . ?
S8 C42 S11 C44 -25.8(8) . . . . ?
C43 C44 S11 C42 16.0(11) . . . . ?
S10 C44 S11 C42 -170.4(8) . . . . ?
C42 C41 S12 C45 -172.5(11) . . . . ?
S7 C41 S12 C45 4.9(8) . . . . ?
C40 C45 S12 C41 -4.7(10) . . . . ?
C46 C45 S12 C41 -179.6(10) . . . . ?
Fe2 O1 Fe1 O2 127.5(6) . . . . ?
Fe2 O1 Fe1 O3 27.9(7) . . . . ?
Fe2 O1 Fe1 N2 -62.5(7) . . . . ?
Fe2 O1 Fe1 N1 -142.1(6) . . . . ?
C1 O2 Fe1 O1 76.2(12) . . . . ?
C1 O2 Fe1 O3 -173.5(11) . . . . ?
C1 O2 Fe1 N2 -85.8(13) . . . . ?
C1 O2 Fe1 N1 -26.0(11) . . . . ?
C24 O3 Fe1 O1 -90.6(12) . . . . ?
C24 O3 Fe1 O2 158.1(12) . . . . ?
C24 O3 Fe1 N2 11.6(12) . . . . ?
C24 O3 Fe1 N1 70.9(14) . . . . ?
C18 N2 Fe1 O1 99.4(10) . . . . ?
C17 N2 Fe1 O1 -82.0(8) . . . . ?
C18 N2 Fe1 O2 -98.1(11) . . . . ?
C17 N2 Fe1 O2 80.5(10) . . . . ?
C18 N2 Fe1 O3 -8.5(10) . . . . ?
C17 N2 Fe1 O3 170.1(8) . . . . ?
C18 N2 Fe1 N1 -160.3(11) . . . . ?
C17 N2 Fe1 N1 18.3(8) . . . . ?
C7 N1 Fe1 O1 -90.0(10) . . . . ?
C8 N1 Fe1 O1 82.2(8) . . . . ?
C7 N1 Fe1 O2 18.8(10) . . . . ?
C8 N1 Fe1 O2 -168.9(8) . . . . ?
C7 N1 Fe1 O3 107.9(11) . . . . ?
C8 N1 Fe1 O3 -79.8(10) . . . . ?
C7 N1 Fe1 N2 169.6(10) . . . . ?
C8 N1 Fe1 N2 -18.1(8) . . . . ?
Fe1 O1 Fe2 O5 151.6(6) . . . . ?
Fe1 O1 Fe2 O4 54.2(7) . . . . ?
Fe1 O1 Fe2 N3 -39.5(7) . . . . ?
Fe1 O1 Fe2 N4 -118.3(6) . . . . ?
C54 O5 Fe2 O1 71.7(11) . . . . ?
C54 O5 Fe2 O4 -178.3(11) . . . . ?
C54 O5 Fe2 N3 -91.1(12) . . . . ?
C54 O5 Fe2 N4 -28.4(11) . . . . ?
C31 O4 Fe2 O1 -99.1(12) . . . . ?
C31 O4 Fe2 O5 151.3(12) . . . . ?
C31 O4 Fe2 N3 9.5(12) . . . . ?
C31 O4 Fe2 N4 66.1(14) . . . . ?
C37 N3 Fe2 O1 103.7(10) . . . . ?
C38 N3 Fe2 O1 -76.3(8) . . . . ?
C37 N3 Fe2 O5 -93.4(11) . . . . ?
C38 N3 Fe2 O5 86.5(9) . . . . ?
C37 N3 Fe2 O4 -5.1(10) . . . . ?
C38 N3 Fe2 O4 174.9(8) . . . . ?
C37 N3 Fe2 N4 -159.5(11) . . . . ?
C38 N3 Fe2 N4 20.5(7) . . . . ?
C48 N4 Fe2 O1 -90.3(11) . . . . ?
C47 N4 Fe2 O1 86.9(8) . . . . ?
C48 N4 Fe2 O5 17.6(11) . . . . ?
C47 N4 Fe2 O5 -165.2(8) . . . . ?
C48 N4 Fe2 O4 104.0(12) . . . . ?
C47 N4 Fe2 O4 -78.9(10) . . . . ?
C48 N4 Fe2 N3 163.1(11) . . . . ?
C47 N4 Fe2 N3 -19.7(7) . . . . ?
